data_7219129
loop_
_publ_author_name
'Hern\'andez-Paredes, Javier'
'Olvera-Tapia, Ana L.'
'Arenas-Garc\'ia, Jenniffer I.'
'H\"opfl, Herbert'
'Morales-Rojas, Hugo'
'Herrera-Ruiz, Dea'
'Gonzaga-Morales, Ana I.'
'Rodr\'iguez-Fragoso, Lourdes'

_publ_section_title
;
 On molecular complexes derived from amino acids and nicotinamides in
 combination with boronic acids
;
_journal_issue 28
_journal_name_full CrystEngComm
_journal_page_first 5166
_journal_paper_doi 10.1039/C4CE01934B
_journal_volume 17
_journal_year 2015
_chemical_formula_moiety 'C6 H6 B I O2, C6 H6 N2 O'
_chemical_formula_sum 'C12 H12 B I N2 O3'
_chemical_formula_weight 369.95
_chemical_name_systematic
;
 ?
;
_space_group_IT_number 2
_symmetry_cell_setting triclinic
_symmetry_space_group_name_Hall '-P 1'
_symmetry_space_group_name_H-M 'P -1'
_atom_sites_solution_hydrogens geom
_atom_sites_solution_primary direct
_atom_sites_solution_secondary difmap
_audit_creation_method SHELXL-97
_audit_update_record
;
2014-11-18 deposited with the CCDC.
2014-12-17 downloaded from the CCDC.
;
_cell_angle_alpha 76.589(2)
_cell_angle_beta 84.831(2)
_cell_angle_gamma 78.494(2)
_cell_formula_units_Z 2
_cell_length_a 5.1113(7)
_cell_length_b 11.2936(16)
_cell_length_c 12.0927(17)
_cell_measurement_reflns_used 2671
_cell_measurement_temperature 100(2)
_cell_measurement_theta_max 26.82
_cell_measurement_theta_min 2.82
_cell_volume 664.67(16)
_computing_cell_refinement 'Bruker SAINT'
_computing_data_collection 'Bruker SMART'
_computing_data_reduction 'Bruker SAINT'
_computing_molecular_graphics 'Bruker SHELXTL'
_computing_publication_material 'Bruker SHELXTL'
_computing_structure_refinement 'SHELXL-97 (Sheldrick, 1997)'
_computing_structure_solution 'SHELXS-97 (Sheldrick, 1990)'
_diffrn_ambient_temperature 100(2)
_diffrn_measured_fraction_theta_full 0.994
_diffrn_measured_fraction_theta_max 0.994
_diffrn_measurement_device_type 'CCD area detector'
_diffrn_measurement_method 'phi and omega scans'
_diffrn_radiation_monochromator graphite
_diffrn_radiation_source 'fine-focus sealed tube'
_diffrn_radiation_type MoK\a
_diffrn_radiation_wavelength 0.71073
_diffrn_reflns_av_R_equivalents 0.0435
_diffrn_reflns_av_sigmaI/netI 0.0506
_diffrn_reflns_limit_h_max 6
_diffrn_reflns_limit_h_min -6
_diffrn_reflns_limit_k_max 13
_diffrn_reflns_limit_k_min -13
_diffrn_reflns_limit_l_max 14
_diffrn_reflns_limit_l_min -14
_diffrn_reflns_number 5736
_diffrn_reflns_theta_full 25.00
_diffrn_reflns_theta_max 25.00
_diffrn_reflns_theta_min 1.89
_exptl_absorpt_coefficient_mu 2.413
_exptl_absorpt_correction_T_max 0.749
_exptl_absorpt_correction_T_min 0.606
_exptl_absorpt_correction_type multi-scan
_exptl_absorpt_process_details SADABS
_exptl_crystal_colour colorless
_exptl_crystal_density_diffrn 1.848
_exptl_crystal_density_method 'not measured'
_exptl_crystal_description block
_exptl_crystal_F_000 360
_exptl_crystal_size_max 0.24
_exptl_crystal_size_mid 0.22
_exptl_crystal_size_min 0.12
_refine_diff_density_max 1.002
_refine_diff_density_min -0.537
_refine_diff_density_rms 0.139
_refine_ls_extinction_method none
_refine_ls_goodness_of_fit_ref 1.058
_refine_ls_hydrogen_treatment mixed
_refine_ls_matrix_type full
_refine_ls_number_parameters 184
_refine_ls_number_reflns 2321
_refine_ls_number_restraints 4
_refine_ls_restrained_S_all 1.057
_refine_ls_R_factor_all 0.0381
_refine_ls_R_factor_gt 0.0327
_refine_ls_shift/su_max 0.001
_refine_ls_shift/su_mean 0.000
_refine_ls_structure_factor_coef Fsqd
_refine_ls_weighting_details 'calc w=1/[\s^2^(Fo^2^)+(0.0379P)^2^+0.1488P] where P=(Fo^2^+2Fc^2^)/3'
_refine_ls_weighting_scheme calc
_refine_ls_wR_factor_gt 0.0740
_refine_ls_wR_factor_ref 0.0758
_reflns_number_gt 2124
_reflns_number_total 2321
_reflns_threshold_expression >2sigma(I)
_cod_data_source_file c4ce01934b2.cif
_cod_data_source_block po1funm
_cod_depositor_comments
;
The following automatic conversions were performed:

'_symmetry_cell_setting' value 'Triclinic' changed to 'triclinic'
according to
/usr/data/users/saulius/crontab/automatic-downloads/rss-feeds/RSC/lib/dictionaries/cif_core.dic
dictionary named 'cif_core.dic' version 2.4.2 from 2011-04-26.

Automatic conversion script
Id: cif_fix_values 2935 2014-11-11 08:27:57Z andrius 

 Adding full bibliography for 7219125--7219132.cif.
;
_cod_original_sg_symbol_H-M P-1
_cod_database_code 7219129

loop_
_symmetry_equiv_pos_as_xyz
'x, y, z'
'-x, -y, -z'

loop_
_atom_site_label
_atom_site_type_symbol
_atom_site_fract_x
_atom_site_fract_y
_atom_site_fract_z
_atom_site_U_iso_or_equiv
_atom_site_adp_type
_atom_site_occupancy
_atom_site_symmetry_multiplicity
_atom_site_calc_flag
_atom_site_refinement_flags
I1 I 0.49801(6) 0.47603(2) -0.34617(2) 0.02577(12) Uani 1 1 d .
B1 B 0.6776(8) 0.2476(4) 0.1889(4) 0.0154(9) Uani 1 1 d .
N1 N 0.9047(6) 0.1935(3) 0.4637(3) 0.0174(7) Uani 1 1 d .
N2 N 0.7690(6) 0.0215(3) 0.8856(3) 0.0173(7) Uani 1 1 d D
H2A H 0.778(8) 0.000(4) 0.9584(5) 0.026 Uiso 1 1 d D
H2B H 0.614(4) 0.048(4) 0.858(3) 0.026 Uiso 1 1 d D
O1 O 0.9140(5) 0.2455(3) 0.2320(2) 0.0193(6) Uani 1 1 d D
H1' H 0.913(9) 0.222(4) 0.3032(4) 0.029 Uiso 1 1 d D
O2 O 0.4759(5) 0.2071(3) 0.2605(2) 0.0184(6) Uani 1 1 d D
H2' H 0.327(4) 0.216(4) 0.233(4) 0.028 Uiso 1 1 d D
O3 O 1.1933(5) 0.0533(3) 0.8641(2) 0.0194(6) Uani 1 1 d .
C1 C 0.6421(7) 0.2979(3) 0.0571(3) 0.0155(8) Uani 1 1 d .
C2 C 0.7951(8) 0.3827(4) -0.0058(3) 0.0205(9) Uani 1 1 d .
H2 H 0.9236 0.4060 0.0303 0.025 Uiso 1 1 calc R
C3 C 0.7593(8) 0.4330(4) -0.1211(3) 0.0203(9) Uani 1 1 d .
H3 H 0.8618 0.4896 -0.1616 0.024 Uiso 1 1 calc R
C4 C 0.5700(8) 0.3978(3) -0.1742(3) 0.0177(8) Uani 1 1 d .
C5 C 0.4188(8) 0.3117(4) -0.1148(3) 0.0207(9) Uani 1 1 d .
H5 H 0.2955 0.2862 -0.1519 0.025 Uiso 1 1 calc R
C6 C 0.4539(8) 0.2645(4) -0.0002(3) 0.0192(9) Uani 1 1 d .
H6 H 0.3487 0.2089 0.0399 0.023 Uiso 1 1 calc R
C7 C 1.0718(8) 0.2301(4) 0.5223(3) 0.0201(9) Uani 1 1 d .
H7 H 1.1754 0.2869 0.4831 0.024 Uiso 1 1 calc R
C8 C 1.0976(7) 0.1880(4) 0.6372(3) 0.0171(8) Uani 1 1 d .
H8 H 1.2185 0.2151 0.6742 0.021 Uiso 1 1 calc R
C9 C 0.9425(7) 0.1046(3) 0.6983(3) 0.0142(8) Uani 1 1 d .
C10 C 0.7665(7) 0.0672(4) 0.6386(3) 0.0177(8) Uani 1 1 d .
H10 H 0.6586 0.0115 0.6760 0.021 Uiso 1 1 calc R
C11 C 0.7541(7) 0.1139(4) 0.5224(3) 0.0189(9) Uani 1 1 d .
H11 H 0.6347 0.0886 0.4832 0.023 Uiso 1 1 calc R
C12 C 0.9777(7) 0.0576(3) 0.8236(3) 0.0150(8) Uani 1 1 d .

loop_
_atom_site_aniso_label
_atom_site_aniso_U_11
_atom_site_aniso_U_22
_atom_site_aniso_U_33
_atom_site_aniso_U_23
_atom_site_aniso_U_13
_atom_site_aniso_U_12
I1 0.0403(2) 0.02403(18) 0.01053(16) 0.00016(11) -0.00573(12) -0.00275(12)
B1 0.018(2) 0.012(2) 0.017(2) -0.0039(18) -0.0011(18) -0.0015(17)
N1 0.0146(16) 0.0209(18) 0.0139(18) -0.0008(14) 0.0012(13) -0.0011(14)
N2 0.0127(16) 0.0269(19) 0.0104(17) 0.0019(15) -0.0037(14) -0.0052(14)
O1 0.0157(14) 0.0311(16) 0.0104(14) -0.0015(13) -0.0010(11) -0.0057(12)
O2 0.0136(13) 0.0270(15) 0.0126(15) 0.0019(12) -0.0022(11) -0.0060(12)
O3 0.0126(13) 0.0329(16) 0.0127(14) -0.0014(12) -0.0017(11) -0.0076(11)
C1 0.0122(18) 0.017(2) 0.016(2) -0.0015(16) -0.0006(15) -0.0014(15)
C2 0.017(2) 0.027(2) 0.017(2) -0.0011(18) -0.0064(17) -0.0068(17)
C3 0.022(2) 0.023(2) 0.013(2) 0.0056(17) -0.0012(17) -0.0101(17)
C4 0.025(2) 0.016(2) 0.010(2) -0.0020(16) -0.0016(16) 0.0005(16)
C5 0.025(2) 0.023(2) 0.016(2) -0.0038(18) -0.0060(17) -0.0078(17)
C6 0.025(2) 0.019(2) 0.014(2) -0.0021(17) 0.0037(17) -0.0062(17)
C7 0.020(2) 0.023(2) 0.016(2) 0.0027(17) -0.0004(17) -0.0090(17)
C8 0.0148(19) 0.024(2) 0.014(2) -0.0027(17) -0.0038(16) -0.0073(16)
C9 0.0121(18) 0.018(2) 0.010(2) -0.0006(16) -0.0014(15) -0.0009(15)
C10 0.0131(19) 0.020(2) 0.019(2) -0.0022(17) -0.0009(16) -0.0047(15)
C11 0.016(2) 0.026(2) 0.015(2) -0.0054(18) -0.0024(16) -0.0046(17)
C12 0.015(2) 0.0150(19) 0.014(2) -0.0050(16) -0.0013(16) 0.0005(15)

loop_
_atom_type_symbol
_atom_type_description
_atom_type_scat_dispersion_real
_atom_type_scat_dispersion_imag
_atom_type_scat_source
C C 0.0033 0.0016 'International Tables Vol C Tables 4.2.6.8 and 6.1.1.4'
H H 0.0000 0.0000 'International Tables Vol C Tables 4.2.6.8 and 6.1.1.4'
B B 0.0013 0.0007 'International Tables Vol C Tables 4.2.6.8 and 6.1.1.4'
N N 0.0061 0.0033 'International Tables Vol C Tables 4.2.6.8 and 6.1.1.4'
O O 0.0106 0.0060 'International Tables Vol C Tables 4.2.6.8 and 6.1.1.4'
I I -0.4742 1.8119 'International Tables Vol C Tables 4.2.6.8 and 6.1.1.4'

loop_
_geom_angle_atom_site_label_1
_geom_angle_atom_site_label_2
_geom_angle_atom_site_label_3
_geom_angle
O1 B1 O2 119.3(4)
O1 B1 C1 118.9(4)
O2 B1 C1 121.8(3)
C11 N1 C7 117.2(3)
C6 C1 C2 117.5(4)
C6 C1 B1 122.2(4)
C2 C1 B1 120.3(3)
C3 C2 C1 121.5(4)
C4 C3 C2 119.0(4)
C3 C4 C5 120.9(4)
C3 C4 I1 120.4(3)
C5 C4 I1 118.7(3)
C6 C5 C4 119.3(4)
C5 C6 C1 121.8(4)
N1 C7 C8 123.1(4)
C7 C8 C9 119.8(3)
C10 C9 C8 117.6(3)
C10 C9 C12 123.5(4)
C8 C9 C12 118.9(3)
C11 C10 C9 118.8(4)
N1 C11 C10 123.5(3)
O3 C12 N2 123.2(4)
O3 C12 C9 120.1(3)
N2 C12 C9 116.6(3)

loop_
_geom_bond_atom_site_label_1
_geom_bond_atom_site_label_2
_geom_bond_distance
I1 C4 2.096(4)
B1 O1 1.352(5)
B1 O2 1.366(5)
B1 C1 1.577(6)
N1 C11 1.336(5)
N1 C7 1.337(5)
N2 C12 1.324(5)
O3 C12 1.233(4)
C1 C6 1.391(5)
C1 C2 1.401(6)
C2 C3 1.392(6)
C3 C4 1.375(5)
C4 C5 1.391(6)
C5 C6 1.378(6)
C7 C8 1.370(5)
C8 C9 1.389(5)
C9 C10 1.385(5)
C9 C12 1.500(5)
C10 C11 1.384(6)

loop_
_geom_torsion_atom_site_label_1
_geom_torsion_atom_site_label_2
_geom_torsion_atom_site_label_3
_geom_torsion_atom_site_label_4
_geom_torsion
O1 B1 C1 C6 156.7(4)
O2 B1 C1 C6 -23.8(6)
O1 B1 C1 C2 -25.9(5)
O2 B1 C1 C2 153.7(4)
C6 C1 C2 C3 0.6(6)
B1 C1 C2 C3 -177.0(3)
C1 C2 C3 C4 -0.4(6)
C2 C3 C4 C5 -1.1(6)
C2 C3 C4 I1 177.6(3)
C3 C4 C5 C6 2.2(6)
I1 C4 C5 C6 -176.5(3)
C4 C5 C6 C1 -2.0(6)
C2 C1 C6 C5 0.6(6)
B1 C1 C6 C5 178.1(3)
C11 N1 C7 C8 1.4(6)
N1 C7 C8 C9 -1.0(6)
C7 C8 C9 C10 0.2(5)
C7 C8 C9 C12 178.7(3)
C8 C9 C10 C11 0.1(5)
C12 C9 C10 C11 -178.4(3)
C7 N1 C11 C10 -1.1(6)
C9 C10 C11 N1 0.4(6)
C10 C9 C12 O3 151.8(4)
C8 C9 C12 O3 -26.6(5)
C10 C9 C12 N2 -27.8(5)
C8 C9 C12 N2 153.8(4)
